data_7228424
loop_
_publ_author_name
'Martinez-Casado, Francisco Javier Javier'
'Ramos Riesco, Miguel'
'Cheda, Jose A.'
'Redondo Y\'elamos, Mar\'ia Isabel'
'Garrido, Leoncio'
'Fernandez-Martinez, Alejandro'
'Garc\'ia-Barriocanal, Javier'
'da Silva, Ivan'
'Duran-Olivencia, Miguel A.'
'Poulain, Agnieszka'

_publ_section_title
;
 Lead(II) Soaps: Crystal Structures, Polymorphism, Solid and Liquid
 Mesophases
;
_journal_name_full 'Phys. Chem. Chem. Phys.'
_journal_paper_doi 10.1039/C7CP02351K
_journal_year 2017
_chemical_formula_moiety '(C18 H34 Pb1 O4)n'
_chemical_formula_sum 'C18 H34 O4 Pb'
_chemical_formula_weight 521.65
_chemical_name_common 'Lead(II) nonanoate, polymorph A'
_chemical_name_systematic catena-poly[[(nonanoato-O,O')lead(II)]-[mu]-nonanoato-O,O':O:O']
_space_group_IT_number 2
_symmetry_cell_setting triclinic
_symmetry_space_group_name_Hall '-P 1'
_symmetry_space_group_name_H-M 'P -1'
_audit_update_record
;
2016-04-12 deposited with the CCDC.
2017-06-07 downloaded from the CCDC.
;
_cell_angle_alpha 91.64034
_cell_angle_beta 94.75932
_cell_angle_gamma 90.71046
_cell_formula_units_Z 2
_cell_length_a 4.89365
_cell_length_b 7.32459
_cell_length_c 28.2414(12)
_cell_measurement_reflns_used 3543
_cell_measurement_temperature 298
_cell_measurement_theta_max 90.0
_cell_measurement_theta_min 2.0
_cell_volume 1008.27(4)
_computing_structure_refinement FULLPROF
_diffrn_ambient_temperature 298
_diffrn_detector_type X'Celerator
_diffrn_measurement_device_type 'PANalytical X Pert Pro Alpha-1'
_diffrn_measurement_method '2\q scan'
_diffrn_radiation_monochromator Ge(111)
_diffrn_radiation_type 'Cu K\a'
_diffrn_radiation_wavelength 1.54056
_diffrn_source 'rotating-anode X-ray tube'
_diffrn_source_target Cu
_exptl_absorpt_coefficient_mu 15.62
_exptl_absorpt_correction_type cylinder
_exptl_absorpt_process_details muR=1.00
_exptl_crystal_colour colorless
_exptl_crystal_density_diffrn 1.718
_pd_block_diffractogram_id PbC9_1
_pd_instr_location ' ?'
_pd_meas_2theta_range_inc 0.008356
_pd_meas_2theta_range_max 90.00122
_pd_meas_2theta_range_min 2.00418
_pd_meas_number_of_points 10532
_pd_meas_scan_method step
_pd_proc_2theta_range_inc 0.008356
_pd_proc_2theta_range_max 89.9471
_pd_proc_2theta_range_min 1.9501
_pd_proc_ls_background_function 'Interpolation of points'
_pd_proc_ls_pref_orient_corr ' ?'
_pd_proc_ls_profile_function Pseudo-Voigt
_pd_proc_ls_prof_R_factor 8.2668
_pd_proc_ls_prof_wR_expected 2.6822
_pd_proc_ls_prof_wR_factor 11.6274
_pd_proc_wavelength 1.540590
_pd_spec_mounting 'borosilicate capillary'
_pd_spec_mount_mode transmission
_pd_spec_shape cylinder
_refine_ls_goodness_of_fit_all 4.33
_refine_ls_number_parameters 115
_refine_ls_number_reflns 3543
_refine_ls_number_restraints 0
_refine_ls_R_I_factor 8.9452
_cod_data_source_file c7cp02351k2.cif
_cod_data_source_block PbC9_polymorphA
_cod_depositor_comments
;
The following automatic conversions were performed:

'_symmetry_cell_setting' value 'Triclinic' changed to 'triclinic'
according to
/home/data/users/saulius/crontab/automatic-downloads/rss-feeds/RSC/lib/dictionaries/cif_core.dic
dictionary named 'cif_core.dic' version 2.4.2 from 2011-04-26.

Automatic conversion script
Id: cif_fix_values 4973 2017-02-22 13:04:09Z antanas 
;
_cod_database_code 7228424
_pd_proc_ls_prof_cr_factor 10.7420
_pd_proc_ls_prof_cwr_factor 14.0325
_pd_proc_ls_prof_cwr_expected 3.2370
_pd_proc_ls_prof_chi2 18.7921
_pd_proc_ls_prof_echi2 18.7317

loop_
_symmetry_equiv_pos_as_xyz
x,y,z
-x,-y,-z

loop_
_atom_site_label
_atom_site_fract_x
_atom_site_fract_y
_atom_site_fract_z
_atom_site_U_iso_or_equiv
_atom_site_occupancy
_atom_site_adp_type
_atom_site_type_symbol
Pb1 0.80185 0.24652 0.47339 0.03499 1.00000 Uani Pb
O1 1.21900 0.21870 0.43090 0.05202 1.00000 Uani O
O2 0.83300 0.26900 0.38890 0.05296 1.00000 Uani O
O3 0.83700 -0.10890 0.45930 0.05596 1.00000 Uani O
O4 1.17530 0.40420 0.53140 0.04964 1.00000 Uani O
C1 1.07530 0.22920 0.39140 0.03497 1.00000 Uani C
C2 1.21400 0.19300 0.34650 0.04690 1.00000 Uani C
H2A 1.25570 0.06400 0.34450 0.05700 1.00000 Uiso H
H2B 1.38760 0.25990 0.34900 0.05700 1.00000 Uiso H
C3 1.05300 0.24400 0.30050 0.04230 1.00000 Uani C
H3A 0.87170 0.18820 0.29970 0.05200 1.00000 Uiso H
H3B 1.02990 0.37540 0.30100 0.05200 1.00000 Uiso H
C4 1.17800 0.18900 0.25590 0.05063 1.00000 Uani C
H4A 1.20340 0.05780 0.25550 0.06100 1.00000 Uiso H
H4B 1.35830 0.24630 0.25640 0.06100 1.00000 Uiso H
C5 1.01400 0.23830 0.21080 0.05063 1.00000 Uani C
H5A 0.99230 0.36980 0.21090 0.06100 1.00000 Uiso H
H5B 0.83240 0.18330 0.21070 0.06100 1.00000 Uiso H
C6 1.13900 0.17800 0.16530 0.05129 1.00000 Uani C
H6A 1.32350 0.22930 0.16580 0.06200 1.00000 Uiso H
H6B 1.15350 0.04610 0.16440 0.06200 1.00000 Uiso H
C7 0.97300 0.23700 0.12080 0.05929 1.00000 Uani C
H7A 0.95500 0.36890 0.12230 0.07200 1.00000 Uiso H
H7B 0.79080 0.18350 0.12000 0.07200 1.00000 Uiso H
C8 1.09800 0.18300 0.07500 0.07329 1.00000 Uani C
H8A 1.11840 0.05170 0.07380 0.08900 1.00000 Uiso H
H8B 1.27990 0.23800 0.07570 0.08900 1.00000 Uiso H
C9 0.93000 0.24100 0.02980 0.10163 1.00000 Uani C
H9A 1.01880 0.19990 0.00250 0.15300 1.00000 Uiso H
H9B 0.91580 0.37130 0.02990 0.15300 1.00000 Uiso H
H9C 0.74950 0.18660 0.02870 0.15300 1.00000 Uiso H
C10 1.25360 0.26550 0.55360 0.03563 1.00000 Uani C
C11 1.44800 0.29140 0.59860 0.04102 1.00000 Uani C
H11A 1.60100 0.20900 0.59710 0.05100 1.00000 Uiso H
H11B 1.52070 0.41550 0.60060 0.05100 1.00000 Uiso H
C12 1.30000 0.25410 0.64220 0.04857 1.00000 Uani C
H12A 1.13040 0.32170 0.64060 0.05900 1.00000 Uiso H
H12B 1.25270 0.12510 0.64230 0.05900 1.00000 Uiso H
C13 1.46600 0.30580 0.68820 0.04531 1.00000 Uani C
H13A 1.50240 0.43640 0.68890 0.05500 1.00000 Uiso H
H13B 1.64070 0.24480 0.68870 0.05500 1.00000 Uiso H
C14 1.32700 0.25760 0.73320 0.04756 1.00000 Uani C
H14A 1.14880 0.31400 0.73210 0.05800 1.00000 Uiso H
H14B 1.29870 0.12630 0.73330 0.05800 1.00000 Uiso H
C15 1.49200 0.31900 0.77950 0.05230 1.00000 Uani C
H15A 1.67200 0.26490 0.78020 0.06300 1.00000 Uiso H
H15B 1.51610 0.45020 0.77970 0.06300 1.00000 Uiso H
C16 1.36200 0.26770 0.82420 0.05197 1.00000 Uani C
H16A 1.33510 0.13620 0.82390 0.06300 1.00000 Uiso H
H16B 1.18260 0.32280 0.82390 0.06300 1.00000 Uiso H
C17 1.52700 0.32600 0.87000 0.06190 1.00000 Uani C
H17A 1.70720 0.27190 0.87010 0.07600 1.00000 Uiso H
H17B 1.55280 0.45760 0.87040 0.07600 1.00000 Uiso H
C18 1.40200 0.27500 0.91480 0.08263 1.00000 Uani C
H18A 1.51930 0.31780 0.94190 0.12500 1.00000 Uiso H
H18B 1.38220 0.14450 0.91560 0.12500 1.00000 Uiso H
H18C 1.22550 0.32990 0.91560 0.12500 1.00000 Uiso H

loop_
_atom_site_aniso_label
_atom_site_aniso_U_11
_atom_site_aniso_U_22
_atom_site_aniso_U_33
_atom_site_aniso_U_12
_atom_site_aniso_U_13
_atom_site_aniso_U_23
_atom_site_aniso_type_symbol
Pb1 0.04220 0.03231 0.03047 -0.00056 -0.00236 -0.00052 Pb
O1 0.04200 0.08200 0.03207 0.00201 -0.00097 0.00303 O
O2 0.03601 0.08599 0.03688 0.01400 0.00396 0.00000 O
O3 0.09399 0.02699 0.04691 -0.00099 -0.02196 0.00000 O
O4 0.07900 0.02501 0.04490 0.00300 -0.02398 -0.00198 O
C1 0.02300 0.03701 0.04490 -0.00400 0.00097 -0.00104 C
C2 0.04100 0.05799 0.04170 0.00000 -0.00500 0.00104 C
C3 0.03900 0.04901 0.03889 0.00300 -0.01195 -0.00303 C
C4 0.04800 0.06299 0.04089 0.00099 -0.00097 0.00303 C
C5 0.05600 0.06101 0.03488 0.00400 -0.00396 -0.00104 C
C6 0.05500 0.07200 0.02686 0.00901 0.00097 0.00303 C
C7 0.07200 0.06899 0.03688 0.00901 -0.00396 -0.00303 C
C8 0.09000 0.09299 0.03688 -0.00499 -0.00702 0.00501 C
C9 0.13900 0.13100 0.03488 0.02601 -0.00500 0.00000 C
C10 0.04800 0.03201 0.02686 -0.00300 -0.00202 -0.00396 C
C11 0.04600 0.04499 0.03207 -0.00799 -0.01897 0.00104 C
C12 0.04800 0.05601 0.04170 0.00000 -0.01598 0.00000 C
C13 0.04600 0.04301 0.04691 0.00000 -0.00202 -0.00396 C
C14 0.04500 0.05799 0.03969 -0.00499 -0.00299 -0.00396 C
C15 0.05100 0.06500 0.04089 -0.01100 -0.00202 -0.00303 C
C16 0.05100 0.06201 0.04290 -0.00201 -0.00702 0.00396 C
C17 0.07000 0.07401 0.04170 0.00400 -0.01098 -0.00803 C
C18 0.10900 0.10000 0.03889 0.00700 -0.01195 0.00501 C

loop_
_atom_type_symbol
_atom_type_scat_Cromer_Mann_a1
_atom_type_scat_Cromer_Mann_b1
_atom_type_scat_Cromer_Mann_a2
_atom_type_scat_Cromer_Mann_b2
_atom_type_scat_Cromer_Mann_a3
_atom_type_scat_Cromer_Mann_b3
_atom_type_scat_Cromer_Mann_a4
_atom_type_scat_Cromer_Mann_b4
_atom_type_scat_Cromer_Mann_c
_atom_type_scat_dispersion_real
_atom_type_scat_dispersion_imag
_atom_type_scat_source
pb 31.06170 0.69020 13.06370 2.35760 18.44200 8.61800 5.96960 47.25790 13.41180 -4.81800 8.50500 International_Tables_for_Crystallography_Vol.C(1991)_Tables_6.1.1.4_and_6.1.1.5
o 3.04850 13.27710 2.28680 5.70110 1.54630 0.32390 0.86700 32.90890 0.25080 0.04700 0.03200 International_Tables_for_Crystallography_Vol.C(1991)_Tables_6.1.1.4_and_6.1.1.5
c 2.31000 20.84390 1.02000 10.20750 1.58860 0.56870 0.86500 51.65120 0.21560 0.01700 0.00900 International_Tables_for_Crystallography_Vol.C(1991)_Tables_6.1.1.4_and_6.1.1.5
h 0.49300 10.51090 0.32291 26.12570 0.14019 3.14236 0.04081 57.79970 0.00304 0.00000 0.00000 International_Tables_for_Crystallography_Vol.C(1991)_Tables_6.1.1.4_and_6.1.1.5

loop_
_geom_angle_atom_site_label_1
_geom_angle_atom_site_label_2
_geom_angle_atom_site_label_3
_geom_angle
_geom_angle_site_symmetry_1
_geom_angle_site_symmetry_3
O1 Pb1 O2 53.30445 1_555 1_555
O1 Pb1 O3 77.34806 1_555 1_555
O1 Pb1 O3 77.94693 1_555 2_756
O1 Pb1 O4 76.75846 1_555 1_555
O1 Pb1 O4 90.67192 1_555 2_766
O2 Pb1 O3 86.25681 1_555 1_555
O2 Pb1 O3 129.77063 1_555 2_756
O2 Pb1 O4 119.05235 1_555 1_555
O2 Pb1 O4 81.13255 1_555 2_766
O3 Pb1 O3 70.41172 1_555 2_756
O3 Pb1 O4 117.21080 1_555 1_555
O3 Pb1 O4 166.26047 1_555 2_766
O3 Pb1 C1 78.69886 1_555 1_555
O3 Pb1 O4 48.67872 2_756 1_555
O3 Pb1 O4 114.02747 2_756 2_766
O3 Pb1 C1 104.03386 2_756 1_555
O4 Pb1 O4 65.38746 1_555 2_766
O4 Pb1 C1 100.11505 1_555 1_555
O4 Pb1 C1 87.56876 2_766 1_555
Pb1 O1 O2 62.26460 1_555 1_555
Pb1 O1 C1 89.97697 1_555 1_555
Pb1 O1 C2 123.47391 1_555 1_555
O2 O1 C2 62.05464 1_555 1_555
Pb1 O2 O1 64.43095 1_555 1_555
Pb1 O2 C1 93.42282 1_555 1_555
Pb1 O2 C2 126.59966 1_555 1_555
Pb1 O2 C3 159.46622 1_555 1_555
O1 O2 C2 63.07305 1_555 1_555
O1 O2 C3 95.48611 1_555 1_555
C1 O2 C3 66.23408 1_555 1_555
Pb1 O3 Pb1 109.58826 1_555 2_756
Pb1 O3 O4 163.09792 1_555 2_756
Pb1 O3 C10 154.71944 1_555 2_756
Pb1 O3 C11 125.38828 1_555 2_756
Pb1 O3 O4 62.73500 2_756 2_756
Pb1 O3 C10 92.10192 2_756 2_756
Pb1 O3 C11 124.63561 2_756 2_756
O4 O3 C11 62.56481 2_756 2_756
Pb1 O4 Pb1 114.61254 1_555 2_766
Pb1 O4 O3 68.58630 1_555 2_756
Pb1 O4 O4 56.93972 1_555 2_766
Pb1 O4 C10 97.97857 1_555 1_555
Pb1 O4 C11 131.29170 1_555 1_555
Pb1 O4 O3 176.09415 2_766 2_756
Pb1 O4 O4 57.67283 2_766 2_766
Pb1 O4 C10 146.94125 2_766 1_555
Pb1 O4 C11 112.99278 2_766 1_555
O3 O4 O4 125.47639 2_756 2_766
O3 O4 C11 63.47480 2_756 1_555
O4 O4 C10 154.37251 2_766 1_555
O4 O4 C11 166.76237 2_766 1_555
Pb1 C1 O1 62.65450 1_555 1_555
Pb1 C1 O2 60.45844 1_555 1_555
Pb1 C1 C2 172.33292 1_555 1_555
Pb1 C1 C3 148.27698 1_555 1_555
O1 C1 O2 122.44636 1_555 1_555
O1 C1 C2 117.90202 1_555 1_555
O1 C1 C3 148.96446 1_555 1_555
O2 C1 C2 119.64713 1_555 1_555
O2 C1 C3 87.93929 1_555 1_555
O1 C2 O2 54.87231 1_555 1_555
O1 C2 C3 143.22119 1_555 1_555
O1 C2 C4 174.84012 1_555 1_555
O2 C2 C3 89.67102 1_555 1_555
O2 C2 C4 120.85069 1_555 1_555
C1 C2 C3 115.94075 1_555 1_555
C1 C2 C4 147.50200 1_555 1_555
O2 C3 C2 57.45244 1_555 1_555
O2 C3 C4 167.79590 1_555 1_555
O2 C3 C5 152.94556 1_555 1_555
C1 C3 C4 147.08012 1_555 1_555
C1 C3 C5 176.16191 1_555 1_555
C2 C3 C4 115.55196 1_555 1_555
C2 C3 C5 148.29608 1_555 1_555
C2 C4 C5 147.32729 1_555 1_555
C2 C4 C6 178.80482 1_555 1_555
C3 C4 C5 114.76907 1_555 1_555
C3 C4 C6 147.69904 1_555 1_555
C3 C5 C6 147.09427 1_555 1_555
C3 C5 C7 179.23741 1_555 1_555
C4 C5 C6 114.62699 1_555 1_555
C4 C5 C7 148.05107 1_555 1_555
C4 C6 C7 145.21902 1_555 1_555
C4 C6 C8 177.35085 1_555 1_555
C5 C6 C7 112.83009 1_555 1_555
C5 C6 C8 145.98427 1_555 1_555
C5 C7 C8 147.45447 1_555 1_555
C5 C7 C9 179.11089 1_555 1_555
C6 C7 C8 113.77342 1_555 1_555
C6 C7 C9 146.89722 1_555 1_555
C6 C8 C9 147.11647 1_555 1_555
C7 C8 C9 114.06633 1_555 1_555
O3 C10 O4 120.90558 2_756 1_555
O3 C10 C11 120.25033 2_756 1_555
O3 C10 C12 103.50507 2_756 1_555
O4 C10 C11 118.73416 1_555 1_555
O4 C10 C12 123.39079 1_555 1_555
O3 C11 O4 53.96040 2_756 1_555
O3 C11 C12 99.07877 2_756 1_555
O3 C11 C13 130.81322 2_756 1_555
O4 C11 C12 116.47083 1_555 1_555
O4 C11 C13 139.28592 1_555 1_555
C10 C11 C12 110.58869 1_555 1_555
C10 C11 C13 143.25212 1_555 1_555
C10 C12 C13 147.65436 1_555 1_555
C10 C12 C14 176.61760 1_555 1_555
C11 C12 C13 113.42181 1_555 1_555
C11 C12 C14 146.46193 1_555 1_555
C11 C13 C14 147.53865 1_555 1_555
C11 C13 C15 179.13002 1_555 1_555
C12 C13 C14 114.37479 1_555 1_555
C12 C13 C15 147.39294 1_555 1_555
C12 C14 C15 146.10631 1_555 1_555
C12 C14 C16 178.61691 1_555 1_555
C13 C14 C15 113.69043 1_555 1_555
C13 C14 C16 146.27145 1_555 1_555
C13 C15 C16 147.58676 1_555 1_555
C13 C15 C17 178.56441 1_555 1_555
C14 C15 C16 114.37820 1_555 1_555
C14 C15 C17 147.16701 1_555 1_555
C14 C16 C17 147.42310 1_555 1_555
C14 C16 C18 179.27046 1_555 1_555
C15 C16 C17 114.41033 1_555 1_555
C15 C16 C18 146.70602 1_555 1_555
C15 C17 C18 147.96388 1_555 1_555
C16 C17 C18 115.16988 1_555 1_555

loop_
_geom_bond_atom_site_label_1
_geom_bond_atom_site_label_2
_geom_bond_distance
_geom_bond_site_symmetry_2
Pb1 O1 2.45998 1_555
Pb1 O2 2.41373 1_555
Pb1 O3 2.63216 1_555
Pb1 O3 2.71100 2_756
Pb1 O4 2.58848 1_555
Pb1 O4 2.56731 2_766
Pb1 C1 2.76946 1_555
O1 Pb1 2.45998 1_555
O1 O2 2.18661 1_555
O1 C1 1.27316 1_555
O1 C2 2.38369 1_555
O2 Pb1 2.41373 1_555
O2 O1 2.18661 1_555
O2 C1 1.22139 1_555
O2 C2 2.36179 1_555
O2 C3 2.80179 1_555
O3 Pb1 2.63216 1_555
O3 Pb1 2.71100 2_756
O3 O4 2.18698 2_756
O3 C10 1.25763 2_756
O3 C11 2.41992 2_756
O4 Pb1 2.58848 1_555
O4 Pb1 2.56731 2_766
O4 O3 2.18698 2_756
O4 O4 2.78495 2_766
O4 C10 1.25628 1_555
O4 C11 2.40043 1_555
C1 Pb1 2.76946 1_555
C1 O1 1.27316 1_555
C1 O2 1.22139 1_555
C1 C2 1.50564 1_555
C1 C3 2.56585 1_555
C2 O1 2.38369 1_555
C2 O2 2.36179 1_555
C2 C1 1.50564 1_555
C2 C3 1.52092 1_555
C2 C4 2.54940 1_555
C3 O2 2.80179 1_555
C3 C1 2.56585 1_555
C3 C2 1.52092 1_555
C3 C4 1.49261 1_555
C3 C5 2.52370 1_555
C4 C2 2.54940 1_555
C4 C3 1.49261 1_555
C4 C5 1.50355 1_555
C4 C6 2.54882 1_555
C5 C3 2.52370 1_555
C5 C4 1.50355 1_555
C5 C6 1.52482 1_555
C5 C7 2.53271 1_555
C6 C4 2.54882 1_555
C6 C5 1.52482 1_555
C6 C7 1.51540 1_555
C6 C8 2.54278 1_555
C7 C5 2.53271 1_555
C7 C6 1.51540 1_555
C7 C8 1.52041 1_555
C7 C9 2.56214 1_555
C8 C6 2.54278 1_555
C8 C7 1.52041 1_555
C8 C9 1.53343 1_555
C9 C7 2.56214 1_555
C9 C8 1.53343 1_555
C10 O3 1.25763 2_756
C10 O4 1.25628 1_555
C10 C11 1.52879 1_555
C10 C12 2.49752 1_555
C11 O3 2.41992 2_756
C11 O4 2.40043 1_555
C11 C10 1.52879 1_555
C11 C12 1.50920 1_555
C11 C13 2.52378 1_555
C12 C10 2.49752 1_555
C12 C11 1.50920 1_555
C12 C13 1.50999 1_555
C12 C14 2.56176 1_555
C13 C11 2.52378 1_555
C13 C12 1.50999 1_555
C13 C14 1.53805 1_555
C13 C15 2.56999 1_555
C14 C12 2.56176 1_555
C14 C13 1.53805 1_555
C14 C15 1.53171 1_555
C14 C16 2.56033 1_555
C15 C13 2.56999 1_555
C15 C14 1.53171 1_555
C15 C16 1.51460 1_555
C15 C17 2.54636 1_555
C16 C14 2.56033 1_555
C16 C15 1.51460 1_555
C16 C17 1.51456 1_555
C16 C18 2.54887 1_555
C17 C15 2.54636 1_555
C17 C16 1.51456 1_555
C17 C18 1.50476 1_555
C18 C16 2.54887 1_555
C18 C17 1.50476 1_555
